data_4000852
loop_
_publ_author_name
'Murata, Tsuyoshi'
'Shao, Xiangfeng'
'Nakano, Yoshiaki'
'Yamochi, Hideki'
'Uruichi, Mikio'
'Yakushi, Kyuya'
'Saito, Gunzi'
'Tanaka, Koichiro'

_publ_section_title
;
 Tuning of Multi-Instabilities in Organic Alloy,
 [(EDO-TTF)1&#x2212;x(MeEDO-TTF)x]2PF6
;
_journal_issue 10
_journal_name_full 'Chemistry of Materials'
_journal_page_first 3121
_journal_paper_doi 10.1021/cm100051b
_journal_volume 22
_journal_year 2010
_chemical_formula_moiety 'C16.10 H12.20 O4 S8, F6 P1'
_chemical_formula_sum 'C16.1 H12.2 F6 O4 P S8'
_chemical_formula_weight 671.11
_chemical_name_common (Me0.05EDO-TTF)2PF6
_chemical_name_systematic
;
 ?
;
_space_group_IT_number 2
_symmetry_cell_setting triclinic
_symmetry_space_group_name_Hall '-P 1'
_symmetry_space_group_name_H-M 'P -1'
_atom_sites_solution_hydrogens geom
_atom_sites_solution_primary direct
_atom_sites_solution_secondary difmap
_audit_creation_method SHELXL-97
_cell_angle_alpha 101.766(17)
_cell_angle_beta 99.688(18)
_cell_angle_gamma 89.901(18)
_cell_formula_units_Z 2
_cell_length_a 9.805(3)
_cell_length_b 10.998(4)
_cell_length_c 11.487(4)
_cell_measurement_temperature 200(2)
_cell_volume 1194.7(7)
_computing_cell_refinement MAC-DENZO
_computing_data_collection 'DIP software (MAC Science)'
_computing_data_reduction MAC-DENZO
_computing_molecular_graphics 'ORTEP III'
_computing_structure_refinement 'SHELXL-97 (Sheldrick, 1997)'
_computing_structure_solution 'SIR 2004'
_diffrn_ambient_temperature 200(2)
_diffrn_measured_fraction_theta_full 0.878
_diffrn_measured_fraction_theta_max 0.878
_diffrn_measurement_device_type 'Mac Science DIP-2020K'
_diffrn_measurement_method theta/2theta
_diffrn_radiation_monochromator graphite
_diffrn_radiation_source 'fine-focus sealed tube'
_diffrn_radiation_type MoK\a
_diffrn_radiation_wavelength 0.71073
_diffrn_reflns_av_R_equivalents 0.0000
_diffrn_reflns_av_sigmaI/netI 0.0774
_diffrn_reflns_limit_h_max 12
_diffrn_reflns_limit_h_min 0
_diffrn_reflns_limit_k_max 13
_diffrn_reflns_limit_k_min -13
_diffrn_reflns_limit_l_max 13
_diffrn_reflns_limit_l_min -14
_diffrn_reflns_number 4118
_diffrn_reflns_theta_full 25.99
_diffrn_reflns_theta_max 25.99
_diffrn_reflns_theta_min 2.35
_exptl_absorpt_coefficient_mu 0.887
_exptl_absorpt_correction_type none
_exptl_crystal_colour black
_exptl_crystal_density_diffrn 1.866
_exptl_crystal_density_method 'not measured'
_exptl_crystal_description platelet
_exptl_crystal_F_000 676
_exptl_crystal_size_max 0.70
_exptl_crystal_size_mid 0.60
_exptl_crystal_size_min 0.05
_refine_diff_density_max 0.631
_refine_diff_density_min -0.653
_refine_diff_density_rms 0.111
_refine_ls_extinction_method none
_refine_ls_goodness_of_fit_ref 0.952
_refine_ls_hydrogen_treatment mixed
_refine_ls_matrix_type full
_refine_ls_number_parameters 316
_refine_ls_number_reflns 4118
_refine_ls_number_restraints 0
_refine_ls_restrained_S_all 0.952
_refine_ls_R_factor_all 0.1231
_refine_ls_R_factor_gt 0.0749
_refine_ls_shift/su_max 0.000
_refine_ls_shift/su_mean 0.000
_refine_ls_structure_factor_coef Fsqd
_refine_ls_weighting_details 'calc w=1/[\s^2^(Fo^2^)+(0.1394P)^2^+0.0000P] where P=(Fo^2^+2Fc^2^)/3'
_refine_ls_weighting_scheme calc
_refine_ls_wR_factor_gt 0.1928
_refine_ls_wR_factor_ref 0.2234
_reflns_number_gt 2345
_reflns_number_total 4118
_reflns_threshold_expression >2sigma(I)
_cod_data_source_file cm100051b_si_002.cif
_cod_data_source_block x=0.05_200K
_cod_original_formula_sum 'C16.10 H12.20 F6 O4 P S8'
_cod_database_code 4000852

loop_
_symmetry_equiv_pos_as_xyz
'x, y, z'
'-x, -y, -z'

loop_
_atom_site_label
_atom_site_type_symbol
_atom_site_fract_x
_atom_site_fract_y
_atom_site_fract_z
_atom_site_U_iso_or_equiv
_atom_site_adp_type
_atom_site_occupancy
_atom_site_symmetry_multiplicity
_atom_site_calc_flag
_atom_site_refinement_flags
S3 S 0.21985(17) 0.03115(16) 0.49213(16) 0.0517(5) Uani 1 1 d .
S4 S 0.39588(18) 0.06110(17) 0.28664(17) 0.0576(5) Uani 1 1 d .
S5 S 0.42310(17) 0.19619(15) 0.67416(16) 0.0515(5) Uani 1 1 d .
S6 S 0.59476(18) 0.22735(16) 0.46588(17) 0.0539(5) Uani 1 1 d .
O11 O 0.0803(4) 0.0034(4) 0.6639(4) 0.0560(12) Uani 1 1 d .
O12 O 0.2793(5) 0.1665(5) 0.8429(4) 0.0601(13) Uani 1 1 d .
C1 C 0.3693(6) 0.1228(5) 0.5249(6) 0.0466(16) Uani 1 1 d .
C2 C 0.4447(7) 0.1354(6) 0.4359(6) 0.0490(16) Uani 1 1 d .
C7 C 0.1942(6) 0.0588(6) 0.6389(6) 0.0501(16) Uani 1 1 d .
C8 C 0.5299(8) 0.1249(7) 0.2369(8) 0.065(2) Uani 1 1 d .
H8 H 0.5399 0.1052 0.1499 0.078 Uiso 1 1 calc R
C9 C 0.2855(7) 0.1349(6) 0.7231(6) 0.0482(15) Uani 1 1 d .
C10 C 0.6203(8) 0.2019(7) 0.3192(7) 0.0615(19) Uani 1 1 d .
H10 H 0.6996 0.2430 0.2960 0.074 Uiso 1 1 calc R
C13 C 0.0729(11) 0.0365(12) 0.7881(10) 0.113(4) Uani 1 1 d .
H13A H -0.0195 0.0740 0.7928 0.136 Uiso 1 1 calc R
H13B H 0.0692 -0.0436 0.8161 0.136 Uiso 1 1 calc R
C14 C 0.1617(12) 0.1096(13) 0.8711(9) 0.131(5) Uani 1 1 d .
H14A H 0.1974 0.0605 0.9334 0.158 Uiso 1 1 calc R
H14B H 0.1076 0.1782 0.9110 0.158 Uiso 1 1 calc R
S23 S 0.32796(16) 0.45836(15) 0.47196(16) 0.0496(5) Uani 1 1 d .
S24 S 0.17218(19) 0.46345(17) 0.69332(17) 0.0575(5) Uani 1 1 d .
S25 S 0.11567(18) 0.27740(16) 0.31100(17) 0.0537(5) Uani 1 1 d .
S26 S -0.04405(17) 0.28539(16) 0.54318(18) 0.0552(5) Uani 1 1 d .
O31 O 0.4290(5) 0.4915(4) 0.2797(4) 0.0624(13) Uani 1 1 d .
O32 O 0.2267(6) 0.3126(5) 0.1227(4) 0.0669(14) Uani 1 1 d .
C21 C 0.1750(6) 0.3673(5) 0.4552(6) 0.0434(15) Uani 1 1 d .
C22 C 0.1093(6) 0.3693(6) 0.5507(6) 0.0455(15) Uani 1 1 d .
C27 C 0.3292(7) 0.4282(6) 0.3177(7) 0.0527(17) Uani 1 1 d .
C28 C 0.0316(8) 0.4357(8) 0.7559(8) 0.066(2) Uani 1 1 d .
H28 H 0.0234 0.4793 0.8397 0.079 Uiso 1 1 calc R
C29 C 0.2361(7) 0.3459(6) 0.2466(6) 0.0500(16) Uani 1 1 d .
C30 C -0.0667(8) 0.3544(7) 0.6899(7) 0.064(2) Uani 1 1 d .
H30 H -0.1499 0.3337 0.7229 0.076 Uiso 1 1 calc R
C33 C 0.4371(8) 0.4393(8) 0.1536(7) 0.071(2) Uani 1 1 d .
H33A H 0.4937 0.3633 0.1492 0.086 Uiso 1 1 calc R
H33B H 0.4850 0.5012 0.1201 0.086 Uiso 1 1 calc R
C34 C 0.2986(10) 0.4063(8) 0.0791(8) 0.080(3) Uani 1 1 d .
H34A H 0.2424 0.4825 0.0819 0.096 Uiso 1 1 calc R
H34B H 0.3088 0.3735 -0.0067 0.096 Uiso 1 1 calc R
P40 P 0.7619(2) 0.22742(19) -0.02339(18) 0.0592(5) Uani 1 1 d .
F41 F 0.6476(6) 0.1208(6) -0.0357(5) 0.113(2) Uani 1 1 d .
F42 F 0.7547(7) 0.2022(7) -0.1634(5) 0.136(3) Uani 1 1 d .
F43 F 0.8777(7) 0.1332(6) -0.0136(7) 0.143(3) Uani 1 1 d .
F44 F 0.7670(7) 0.2496(6) 0.1146(5) 0.120(2) Uani 1 1 d .
F45 F 0.8758(6) 0.3327(5) -0.0131(5) 0.0980(17) Uani 1 1 d .
F46 F 0.6444(8) 0.3205(8) -0.0351(10) 0.184(4) Uani 1 1 d .

loop_
_atom_site_aniso_label
_atom_site_aniso_U_11
_atom_site_aniso_U_22
_atom_site_aniso_U_33
_atom_site_aniso_U_23
_atom_site_aniso_U_13
_atom_site_aniso_U_12
S3 0.0416(9) 0.0444(9) 0.0643(11) 0.0067(8) 0.0010(7) -0.0014(7)
S4 0.0544(10) 0.0500(10) 0.0629(12) 0.0055(8) 0.0022(8) 0.0120(8)
S5 0.0446(9) 0.0441(9) 0.0623(11) 0.0067(8) 0.0045(7) -0.0012(7)
S6 0.0488(10) 0.0435(9) 0.0691(12) 0.0098(8) 0.0117(8) 0.0008(8)
O11 0.045(3) 0.053(3) 0.070(3) 0.009(2) 0.012(2) -0.002(2)
O12 0.055(3) 0.061(3) 0.063(3) 0.008(2) 0.012(2) -0.001(2)
C1 0.034(3) 0.035(3) 0.068(4) 0.010(3) 0.002(3) 0.002(3)
C2 0.043(3) 0.038(3) 0.063(4) 0.008(3) 0.004(3) 0.005(3)
C7 0.040(3) 0.038(3) 0.071(5) 0.010(3) 0.007(3) -0.001(3)
C8 0.072(5) 0.060(5) 0.070(5) 0.016(4) 0.023(4) 0.029(4)
C9 0.046(3) 0.040(3) 0.056(4) 0.004(3) 0.007(3) 0.002(3)
C10 0.057(4) 0.047(4) 0.090(6) 0.026(4) 0.024(4) 0.016(3)
C13 0.093(7) 0.144(10) 0.100(8) -0.003(7) 0.039(6) -0.056(7)
C14 0.125(9) 0.179(12) 0.084(7) -0.013(7) 0.049(7) -0.086(9)
S23 0.0422(9) 0.0441(9) 0.0593(11) 0.0046(8) 0.0073(7) -0.0011(7)
S24 0.0551(10) 0.0492(10) 0.0655(12) 0.0037(8) 0.0124(8) 0.0053(8)
S25 0.0477(9) 0.0421(9) 0.0666(12) 0.0040(8) 0.0053(8) 0.0019(7)
S26 0.0426(9) 0.0472(10) 0.0770(13) 0.0133(9) 0.0131(8) 0.0038(8)
O31 0.064(3) 0.057(3) 0.067(3) 0.012(2) 0.014(2) -0.011(3)
O32 0.085(4) 0.059(3) 0.054(3) 0.008(2) 0.005(3) -0.006(3)
C21 0.034(3) 0.030(3) 0.065(4) 0.010(3) 0.006(3) 0.001(3)
C22 0.035(3) 0.037(3) 0.063(4) 0.010(3) 0.007(3) 0.008(3)
C27 0.049(4) 0.043(4) 0.071(5) 0.016(3) 0.018(3) 0.006(3)
C28 0.062(5) 0.065(5) 0.074(5) 0.014(4) 0.020(4) 0.015(4)
C29 0.047(4) 0.045(4) 0.059(4) 0.013(3) 0.012(3) 0.006(3)
C30 0.057(4) 0.071(5) 0.072(5) 0.028(4) 0.023(4) 0.015(4)
C33 0.076(5) 0.068(5) 0.077(6) 0.018(4) 0.025(4) 0.004(4)
C34 0.111(7) 0.061(5) 0.068(5) 0.015(4) 0.013(5) -0.016(5)
P40 0.0584(11) 0.0563(12) 0.0644(13) 0.0141(9) 0.0129(9) 0.0045(9)
F41 0.110(4) 0.133(5) 0.101(4) 0.033(4) 0.020(3) -0.052(4)
F42 0.143(5) 0.194(7) 0.073(4) 0.036(4) 0.009(3) -0.092(5)
F43 0.141(6) 0.128(6) 0.209(8) 0.090(5) 0.104(6) 0.077(5)
F44 0.149(5) 0.140(5) 0.067(3) 0.002(3) 0.034(3) -0.028(4)
F45 0.104(4) 0.082(4) 0.104(4) 0.014(3) 0.012(3) -0.027(3)
F46 0.137(6) 0.157(7) 0.332(12) 0.157(7) 0.120(7) 0.091(5)

loop_
_atom_type_symbol
_atom_type_description
_atom_type_scat_dispersion_real
_atom_type_scat_dispersion_imag
_atom_type_scat_source
C C 0.0033 0.0016 'International Tables Vol C Tables 4.2.6.8 and 6.1.1.4'
H H 0.0000 0.0000 'International Tables Vol C Tables 4.2.6.8 and 6.1.1.4'
O O 0.0106 0.0060 'International Tables Vol C Tables 4.2.6.8 and 6.1.1.4'
F F 0.0171 0.0103 'International Tables Vol C Tables 4.2.6.8 and 6.1.1.4'
P P 0.1023 0.0942 'International Tables Vol C Tables 4.2.6.8 and 6.1.1.4'
S S 0.1246 0.1234 'International Tables Vol C Tables 4.2.6.8 and 6.1.1.4'

loop_
_geom_angle_atom_site_label_1
_geom_angle_atom_site_label_2
_geom_angle_atom_site_label_3
_geom_angle
C7 S3 C1 93.8(3)
C8 S4 C2 94.9(4)
C1 S5 C9 93.6(3)
C10 S6 C2 95.3(4)
C7 O11 C13 111.1(6)
C9 O12 C14 111.8(6)
C2 C1 S3 121.4(5)
C2 C1 S5 121.4(5)
S3 C1 S5 117.2(4)
C1 C2 S4 122.6(5)
C1 C2 S6 122.5(5)
S4 C2 S6 114.9(4)
C9 C7 O11 123.6(7)
C9 C7 S3 118.5(5)
O11 C7 S3 117.9(5)
C10 C8 S4 117.4(6)
C7 C9 O12 125.6(6)
C7 C9 S5 116.9(5)
O12 C9 S5 117.5(4)
C8 C10 S6 117.3(6)
C14 C13 O11 125.9(8)
C13 C14 O12 122.1(9)
C27 S23 C21 93.1(3)
C28 S24 C22 95.0(4)
C29 S25 C21 92.9(3)
C22 S26 C30 94.5(3)
C27 O31 C33 110.6(5)
C29 O32 C34 110.0(5)
C22 C21 S25 123.3(5)
C22 C21 S23 120.4(5)
S25 C21 S23 116.3(4)
C21 C22 S26 124.1(5)
C21 C22 S24 121.4(5)
S26 C22 S24 114.5(4)
C29 C27 O31 125.5(7)
C29 C27 S23 118.0(5)
O31 C27 S23 116.5(5)
C30 C28 S24 118.3(6)
C27 C29 O32 123.8(6)
C27 C29 S25 118.9(5)
O32 C29 S25 117.2(5)
C28 C30 S26 117.3(6)
O31 C33 C34 112.1(7)
O32 C34 C33 111.0(7)
F43 P40 F44 89.8(4)
F43 P40 F46 179.1(6)
F44 P40 F46 90.9(5)
F43 P40 F42 90.0(4)
F44 P40 F42 178.7(3)
F46 P40 F42 89.3(5)
F43 P40 F45 89.1(4)
F44 P40 F45 93.6(3)
F46 P40 F45 91.4(4)
F42 P40 F45 87.7(3)
F43 P40 F41 90.7(4)
F44 P40 F41 87.2(3)
F46 P40 F41 88.7(4)
F42 P40 F41 91.5(3)
F45 P40 F41 179.2(3)

loop_
_geom_bond_atom_site_label_1
_geom_bond_atom_site_label_2
_geom_bond_distance
S3 C7 1.712(7)
S3 C1 1.723(6)
S4 C8 1.722(8)
S4 C2 1.729(7)
S5 C1 1.733(7)
S5 C9 1.733(7)
S6 C10 1.711(8)
S6 C2 1.731(6)
O11 C7 1.372(7)
O11 C13 1.413(11)
O12 C9 1.360(8)
O12 C14 1.428(10)
C1 C2 1.387(9)
C7 C9 1.349(9)
C8 C10 1.338(10)
C13 C14 1.312(12)
S23 C27 1.737(7)
S23 C21 1.766(6)
S24 C28 1.713(8)
S24 C22 1.762(7)
S25 C29 1.742(7)
S25 C21 1.752(7)
S26 C22 1.746(6)
S26 C30 1.752(8)
O31 C27 1.379(8)
O31 C33 1.461(9)
O32 C29 1.383(8)
O32 C34 1.463(9)
C21 C22 1.359(9)
C27 C29 1.331(9)
C28 C30 1.336(10)
C33 C34 1.480(11)
P40 F43 1.542(6)
P40 F44 1.546(5)
P40 F46 1.547(7)
P40 F42 1.565(6)
P40 F45 1.583(5)
P40 F41 1.593(5)

loop_
_geom_torsion_atom_site_label_1
_geom_torsion_atom_site_label_2
_geom_torsion_atom_site_label_3
_geom_torsion_atom_site_label_4
_geom_torsion
C7 S3 C1 C2 178.4(6)
C7 S3 C1 S5 -0.4(4)
C9 S5 C1 C2 -178.8(6)
C9 S5 C1 S3 0.1(4)
S3 C1 C2 S4 -0.1(8)
S5 C1 C2 S4 178.7(3)
S3 C1 C2 S6 179.7(3)
S5 C1 C2 S6 -1.5(8)
C8 S4 C2 C1 178.0(6)
C8 S4 C2 S6 -1.9(4)
C10 S6 C2 C1 -177.6(6)
C10 S6 C2 S4 2.2(4)
C13 O11 C7 C9 -0.2(10)
C13 O11 C7 S3 -179.3(7)
C1 S3 C7 C9 0.8(6)
C1 S3 C7 O11 179.9(5)
C2 S4 C8 C10 0.6(6)
O11 C7 C9 O12 0.6(11)
S3 C7 C9 O12 179.7(5)
O11 C7 C9 S5 180.0(5)
S3 C7 C9 S5 -0.9(8)
C14 O12 C9 C7 -0.4(11)
C14 O12 C9 S5 -179.8(8)
C1 S5 C9 C7 0.5(6)
C1 S5 C9 O12 179.9(5)
S4 C8 C10 S6 0.9(8)
C2 S6 C10 C8 -1.9(6)
C7 O11 C13 C14 -0.4(18)
O11 C13 C14 O12 1(2)
C9 O12 C14 C13 -0.2(18)
C29 S25 C21 C22 171.6(6)
C29 S25 C21 S23 -8.3(4)
C27 S23 C21 C22 -170.7(5)
C27 S23 C21 S25 9.1(4)
S25 C21 C22 S26 -1.2(8)
S23 C21 C22 S26 178.7(3)
S25 C21 C22 S24 -179.0(3)
S23 C21 C22 S24 0.9(8)
C30 S26 C22 C21 -172.5(6)
C30 S26 C22 S24 5.4(4)
C28 S24 C22 C21 172.1(6)
C28 S24 C22 S26 -6.0(4)
C33 O31 C27 C29 -11.0(10)
C33 O31 C27 S23 168.2(5)
C21 S23 C27 C29 -6.6(6)
C21 S23 C27 O31 174.1(5)
C22 S24 C28 C30 4.3(7)
O31 C27 C29 O32 -0.2(11)
S23 C27 C29 O32 -179.4(5)
O31 C27 C29 S25 -178.8(5)
S23 C27 C29 S25 2.0(8)
C34 O32 C29 C27 -18.4(10)
C34 O32 C29 S25 160.2(6)
C21 S25 C29 C27 3.8(6)
C21 S25 C29 O32 -174.9(5)
S24 C28 C30 S26 -1.2(9)
C22 S26 C30 C28 -2.6(7)
C27 O31 C33 C34 40.4(8)
C29 O32 C34 C33 47.2(9)
O31 C33 C34 O32 -60.8(9)
